data_4101699
loop_
_publ_author_name
'Kaufhold, Oliver'
'Stasch, Andreas'
'Pape, Tania'
'Hepp, Alexander'
'Edwards, Peter G.'
'Newman, Paul D.'
'Hahn, F. Ekkehardt'

_publ_section_title
;
 Metal template controlled formation of [11]ane-P2C(NHC) macrocycles.
;
_journal_issue 1
_journal_name_full 'Journal of the American Chemical Society'
_journal_page_first 306
_journal_page_last 317
_journal_paper_doi 10.1021/ja807333f
_journal_volume 131
_journal_year 2009
_chemical_formula_sum 'C7 H6 Cl N2 O4 Re'
_chemical_formula_weight 403.79
_chemical_name_systematic
; 
 ? 
;
_space_group_IT_number 14
_symmetry_cell_setting monoclinic
_symmetry_space_group_name_Hall '-P 2ybc'
_symmetry_space_group_name_H-M 'P 1 21/c 1'
_atom_sites_solution_hydrogens geom
_atom_sites_solution_primary direct
_atom_sites_solution_secondary difmap
_audit_creation_method SHELXL-97
_cell_angle_alpha 90.00
_cell_angle_beta 107.84(3)
_cell_angle_gamma 90.00
_cell_formula_units_Z 4
_cell_length_a 8.8522(18)
_cell_length_b 10.297(2)
_cell_length_c 12.389(3)
_cell_measurement_temperature 150(2)
_cell_volume 1075.0(4)
_computing_structure_refinement 'SHELXL-97 (Sheldrick, 1997)'
_computing_structure_solution 'SHELXS-97 (Sheldrick, 1990)'
_diffrn_ambient_temperature 150(2)
_diffrn_measured_fraction_theta_full 0.989
_diffrn_measured_fraction_theta_max 0.989
_diffrn_measurement_device_type 'Nonius Kappa CCD'
_diffrn_radiation_monochromator graphite
_diffrn_radiation_source 'fine-focus sealed tube'
_diffrn_radiation_type MoK\a
_diffrn_radiation_wavelength 0.71073
_diffrn_reflns_av_R_equivalents 0.0249
_diffrn_reflns_av_sigmaI/netI 0.0409
_diffrn_reflns_limit_h_max 11
_diffrn_reflns_limit_h_min -11
_diffrn_reflns_limit_k_max 9
_diffrn_reflns_limit_k_min -13
_diffrn_reflns_limit_l_max 15
_diffrn_reflns_limit_l_min -15
_diffrn_reflns_number 3540
_diffrn_reflns_theta_full 26.99
_diffrn_reflns_theta_max 26.99
_diffrn_reflns_theta_min 3.19
_exptl_absorpt_coefficient_mu 11.547
_exptl_absorpt_correction_T_max 0.411
_exptl_absorpt_correction_T_min 0.245
_exptl_absorpt_correction_type multi-scan
_exptl_absorpt_process_details 'Sortav (Blessing, 1995)'
_exptl_crystal_colour colourless
_exptl_crystal_density_diffrn 2.495
_exptl_crystal_density_method 'not measured'
_exptl_crystal_description block
_exptl_crystal_F_000 744
_exptl_crystal_size_max 0.20
_exptl_crystal_size_mid 0.15
_exptl_crystal_size_min 0.08
_refine_diff_density_max 0.941
_refine_diff_density_min -2.071
_refine_diff_density_rms 0.179
_refine_ls_extinction_method none
_refine_ls_goodness_of_fit_ref 1.039
_refine_ls_hydrogen_treatment constr
_refine_ls_matrix_type full
_refine_ls_number_parameters 136
_refine_ls_number_reflns 2315
_refine_ls_number_restraints 0
_refine_ls_restrained_S_all 1.039
_refine_ls_R_factor_all 0.0312
_refine_ls_R_factor_gt 0.0264
_refine_ls_shift/su_max 0.000
_refine_ls_shift/su_mean 0.000
_refine_ls_structure_factor_coef Fsqd
_refine_ls_weighting_details 'calc w=1/[\s^2^(Fo^2^)+(0.0206P)^2^+3.4853P] where P=(Fo^2^+2Fc^2^)/3'
_refine_ls_weighting_scheme calc
_refine_ls_wR_factor_gt 0.0596
_refine_ls_wR_factor_ref 0.0619
_reflns_number_gt 2070
_reflns_number_total 2315
_reflns_threshold_expression >2sigma(I)
_cod_data_source_file ja807333f_si_002.cif
_cod_data_source_block complex[1]
_cod_depositor_comments
;
The following automatic conversions were performed:

'_exptl_absorpt_correction_type' value 'multi scan' changed to
'multi-scan' according to the built-in table from CIF Core dictionary
named 'cif_core.dic' version 2.4.1 from 2010-06-29.

Automatic conversion script
Id: cif_fix_values 1673 2011-04-08 12:14:43Z adriana 
;
_cod_original_sg_symbol_H-M P2(1)/c
_cod_database_code 4101699

loop_
_symmetry_equiv_pos_as_xyz
'x, y, z'
'-x, y+1/2, -z+1/2'
'-x, -y, -z'
'x, -y-1/2, z-1/2'

loop_
_atom_site_label
_atom_site_type_symbol
_atom_site_fract_x
_atom_site_fract_y
_atom_site_fract_z
_atom_site_U_iso_or_equiv
_atom_site_adp_type
_atom_site_occupancy
_atom_site_symmetry_multiplicity
_atom_site_calc_flag
_atom_site_refinement_flags
_atom_site_disorder_assembly
_atom_site_disorder_group
Re1 Re 0.76977(2) 0.168157(19) 0.146964(15) 0.01686(8) Uani 1 1 d . . .
Cl1 Cl 0.90702(14) 0.25526(13) 0.34019(10) 0.0234(3) Uani 1 1 d . . .
O1 O 0.4498(5) 0.1939(4) 0.2034(4) 0.0371(10) Uani 1 1 d . . .
N1 N 0.7593(5) 0.4194(4) 0.0003(3) 0.0255(10) Uani 1 1 d . . .
H1 H 0.7770 0.3708 -0.0530 0.031 Uiso 1 1 calc R . .
C1 C 0.7488(5) 0.3714(5) 0.0967(4) 0.0169(9) Uani 1 1 d . . .
O2 O 0.7979(5) -0.1136(4) 0.2433(4) 0.0375(10) Uani 1 1 d . . .
N2 N 0.7131(6) 0.4669(4) 0.1549(4) 0.0297(11) Uani 1 1 d . . .
H2 H 0.6968 0.4557 0.2209 0.036 Uiso 1 1 calc R . .
C2 C 0.7389(7) 0.5604(5) -0.0101(4) 0.0265(11) Uani 1 1 d . . .
H2A H 0.6497 0.5843 -0.0777 0.032 Uiso 1 1 calc R . .
H2B H 0.8369 0.6038 -0.0139 0.032 Uiso 1 1 calc R . .
O3 O 1.0968(4) 0.1321(4) 0.1002(3) 0.0315(9) Uani 1 1 d . . .
C3 C 0.7028(6) 0.5941(5) 0.0995(4) 0.0253(11) Uani 1 1 d . . .
H3A H 0.7821 0.6555 0.1464 0.030 Uiso 1 1 calc R . .
H3B H 0.5954 0.6321 0.0836 0.030 Uiso 1 1 calc R . .
O4 O 0.5956(5) 0.0801(4) -0.0956(3) 0.0371(10) Uani 1 1 d . . .
C4 C 0.5653(6) 0.1847(5) 0.1822(4) 0.0215(11) Uani 1 1 d . . .
C5 C 0.7891(6) -0.0115(6) 0.2061(4) 0.0260(11) Uani 1 1 d . . .
C6 C 0.9795(6) 0.1502(5) 0.1169(4) 0.0216(11) Uani 1 1 d . . .
C7 C 0.6619(6) 0.1120(5) -0.0045(5) 0.0259(11) Uani 1 1 d . . .

loop_
_atom_site_aniso_label
_atom_site_aniso_U_11
_atom_site_aniso_U_22
_atom_site_aniso_U_33
_atom_site_aniso_U_23
_atom_site_aniso_U_13
_atom_site_aniso_U_12
Re1 0.01759(12) 0.01410(13) 0.01882(13) -0.00013(7) 0.00545(8) -0.00125(7)
Cl1 0.0258(6) 0.0274(7) 0.0162(6) 0.0014(5) 0.0052(5) -0.0025(5)
O1 0.027(2) 0.035(2) 0.054(3) -0.004(2) 0.020(2) -0.0030(18)
N1 0.041(2) 0.018(2) 0.020(2) 0.0008(18) 0.0128(19) 0.005(2)
C1 0.015(2) 0.016(2) 0.016(2) -0.0015(19) 0.0001(17) 0.0003(19)
O2 0.055(3) 0.019(2) 0.048(3) 0.0099(19) 0.030(2) 0.0057(19)
N2 0.054(3) 0.012(2) 0.026(2) -0.0008(18) 0.018(2) 0.006(2)
C2 0.036(3) 0.018(3) 0.024(3) 0.005(2) 0.008(2) -0.001(2)
O3 0.0218(19) 0.042(2) 0.031(2) -0.0004(19) 0.0080(16) 0.0014(18)
C3 0.034(3) 0.011(2) 0.029(3) -0.001(2) 0.006(2) -0.001(2)
O4 0.040(2) 0.043(3) 0.023(2) -0.0105(18) 0.0008(17) -0.016(2)
C4 0.020(2) 0.021(3) 0.022(3) 0.002(2) 0.005(2) -0.001(2)
C5 0.030(3) 0.027(3) 0.028(3) -0.004(2) 0.018(2) 0.002(2)
C6 0.025(3) 0.020(3) 0.018(2) 0.001(2) 0.004(2) 0.003(2)
C7 0.026(3) 0.024(3) 0.029(3) 0.004(2) 0.010(2) -0.001(2)

loop_
_atom_type_symbol
_atom_type_description
_atom_type_scat_dispersion_real
_atom_type_scat_dispersion_imag
_atom_type_scat_source
C C 0.0033 0.0016 'International Tables Vol C Tables 4.2.6.8 and 6.1.1.4'
H H 0.0000 0.0000 'International Tables Vol C Tables 4.2.6.8 and 6.1.1.4'
N N 0.0061 0.0033 'International Tables Vol C Tables 4.2.6.8 and 6.1.1.4'
O O 0.0106 0.0060 'International Tables Vol C Tables 4.2.6.8 and 6.1.1.4'
Cl Cl 0.1484 0.1585 'International Tables Vol C Tables 4.2.6.8 and 6.1.1.4'
Re Re -1.0185 7.2310 'International Tables Vol C Tables 4.2.6.8 and 6.1.1.4'

loop_
_geom_angle_atom_site_label_1
_geom_angle_atom_site_label_2
_geom_angle_atom_site_label_3
_geom_angle
_geom_angle_site_symmetry_1
_geom_angle_site_symmetry_3
_geom_angle_publ_flag
C7 Re1 C5 92.4(2) . . ?
C7 Re1 C4 91.5(2) . . ?
C5 Re1 C4 88.9(2) . . ?
C7 Re1 C6 90.1(2) . . ?
C5 Re1 C6 90.1(2) . . ?
C4 Re1 C6 178.09(18) . . ?
C7 Re1 C1 92.1(2) . . ?
C5 Re1 C1 174.95(18) . . ?
C4 Re1 C1 88.67(19) . . ?
C6 Re1 C1 92.19(19) . . ?
C7 Re1 Cl1 176.50(17) . . ?
C5 Re1 Cl1 91.10(16) . . ?
C4 Re1 Cl1 88.12(15) . . ?
C6 Re1 Cl1 90.27(15) . . ?
C1 Re1 Cl1 84.42(13) . . ?
C1 N1 C2 114.2(4) . . ?
N2 C1 N1 108.2(4) . . ?
N2 C1 Re1 125.2(4) . . ?
N1 C1 Re1 126.5(4) . . ?
C1 N2 C3 113.7(4) . . ?
N1 C2 C3 101.6(4) . . ?
N2 C3 C2 102.3(4) . . ?
O1 C4 Re1 179.3(5) . . ?
O2 C5 Re1 177.5(4) . . ?
O3 C6 Re1 175.9(5) . . ?
O4 C7 Re1 178.9(5) . . ?

loop_
_geom_bond_atom_site_label_1
_geom_bond_atom_site_label_2
_geom_bond_distance
_geom_bond_site_symmetry_2
_geom_bond_publ_flag
Re1 C7 1.915(5) . ?
Re1 C5 1.978(6) . ?
Re1 C4 1.995(5) . ?
Re1 C6 2.011(5) . ?
Re1 C1 2.175(5) . ?
Re1 Cl1 2.4960(14) . ?
O1 C4 1.135(6) . ?
N1 C1 1.321(6) . ?
N1 C2 1.464(7) . ?
C1 N2 1.314(6) . ?
O2 C5 1.141(7) . ?
N2 C3 1.469(6) . ?
C2 C3 1.526(7) . ?
O3 C6 1.135(6) . ?
O4 C7 1.150(6) . ?
